data_7705446
loop_
_publ_author_name
'Liu, Xiao-Mei'
'Meng, Fan-Qiong'
'Cheng, Wei-Wei'
'Cao, Jia-Peng'
'Wang, Ji-Lei'
'Zang, Ting-Ting'
'Ping, Qing-Dong'
'Xie, Hui'
'Xu, Yan'

_publ_section_title
;
 Two new isolated Zn-\e-Keggin clusters modified by conjugated organic
 ligands with decent electrocatalytic and third-order NLO properties.
;
_journal_issue 40
_journal_name_full 'Dalton transactions (Cambridge, England : 2003)'
_journal_page_first 14251
_journal_page_last 14257
_journal_paper_doi 10.1039/d0dt02897e
_journal_volume 49
_journal_year 2020
_chemical_formula_sum 'C52 H49 Mo12 N10 O44 P Zn5'
_chemical_formula_weight 3027.11
_space_group_crystal_system triclinic
_space_group_IT_number 2
_space_group_name_Hall '-P 1'
_space_group_name_H-M_alt 'P -1'
_atom_sites_solution_hydrogens mixed
_audit_creation_method SHELXL-2018/3
_audit_update_record
;
2020-08-14 deposited with the CCDC.	2020-09-14 downloaded from the CCDC.
;
_cell_angle_alpha 78.388(5)
_cell_angle_beta 75.246(4)
_cell_angle_gamma 68.275(4)
_cell_formula_units_Z 2
_cell_length_a 15.226(6)
_cell_length_b 15.524(6)
_cell_length_c 18.576(7)
_cell_measurement_reflns_used 9928
_cell_measurement_temperature 296(2)
_cell_measurement_theta_max 26.72
_cell_measurement_theta_min 4.26
_cell_volume 3916(3)
_computing_cell_refinement 'SAINT (Bruker, 2005)'
_computing_data_collection 'APEX2 (Bruker, 2005)'
_computing_data_reduction SAINT
_computing_molecular_graphics SHELXTL
_computing_publication_material SHELXTL
_computing_structure_refinement 'SHELXL-2014/7 (Sheldrick, 2014)'
_computing_structure_solution 'SHELXL-2014/7 (Sheldrick, 2014)'
_diffrn_ambient_temperature 296(2)
_diffrn_measured_fraction_theta_full 0.978
_diffrn_measured_fraction_theta_max 0.873
_diffrn_measurement_device_type 'Bruker Apex2 CCD'
_diffrn_measurement_method '\w scans'
_diffrn_radiation_type MoK\a
_diffrn_radiation_wavelength 0.71073
_diffrn_reflns_av_R_equivalents 0.0321
_diffrn_reflns_av_unetI/netI 0.0449
_diffrn_reflns_Laue_measured_fraction_full 0.978
_diffrn_reflns_Laue_measured_fraction_max 0.873
_diffrn_reflns_limit_h_max 17
_diffrn_reflns_limit_h_min -19
_diffrn_reflns_limit_k_max 19
_diffrn_reflns_limit_k_min -19
_diffrn_reflns_limit_l_max 22
_diffrn_reflns_limit_l_min -22
_diffrn_reflns_number 29100
_diffrn_reflns_point_group_measured_fraction_full 0.978
_diffrn_reflns_point_group_measured_fraction_max 0.873
_diffrn_reflns_theta_full 25.242
_diffrn_reflns_theta_max 26.912
_diffrn_reflns_theta_min 1.422
_exptl_absorpt_coefficient_mu 3.471
_exptl_absorpt_correction_T_max 0.681
_exptl_absorpt_correction_T_min 0.624
_exptl_absorpt_correction_type multi-scan
_exptl_absorpt_process_details '(SADABS; Sheldrick, 2003)'
_exptl_crystal_colour black
_exptl_crystal_density_diffrn 2.567
_exptl_crystal_description block
_exptl_crystal_F_000 2904
_exptl_crystal_size_max 0.150
_exptl_crystal_size_mid 0.130
_exptl_crystal_size_min 0.120
_refine_diff_density_max 2.187
_refine_diff_density_min -1.813
_refine_diff_density_rms 0.210
_refine_ls_extinction_method none
_refine_ls_goodness_of_fit_ref 1.022
_refine_ls_hydrogen_treatment mixed
_refine_ls_matrix_type full
_refine_ls_number_parameters 1123
_refine_ls_number_reflns 14791
_refine_ls_number_restraints 18
_refine_ls_restrained_S_all 1.025
_refine_ls_R_factor_all 0.0481
_refine_ls_R_factor_gt 0.0417
_refine_ls_shift/su_max 0.002
_refine_ls_shift/su_mean 0.000
_refine_ls_structure_factor_coef Fsqd
_refine_ls_weighting_details 'w=1/[\s^2^(Fo^2^)+(0.0884P)^2^+2.4769P] where P=(Fo^2^+2Fc^2^)/3'
_refine_ls_weighting_scheme calc
_refine_ls_wR_factor_gt 0.1186
_refine_ls_wR_factor_ref 0.1255
_reflns_Friedel_coverage 0.000
_reflns_number_gt 12764
_reflns_number_total 14791
_reflns_threshold_expression 'I > 2\s(I)'
_cod_data_source_file d0dt02897e2.cif
_cod_data_source_block a01
_cod_depositor_comments 'Adding full bibliography for 7705445--7705446.cif.'
_cod_database_code 7705446
_shelx_shelxl_version_number 2018/3
_shelx_space_group_comment
;
The symmetry employed for this shelxl refinement is uniquely defined
by the following loop, which should always be used as a source of
symmetry information in preference to the above space-group names.
They are only intended as comments.
;
_shelx_estimated_absorpt_t_min 0.624
_shelx_estimated_absorpt_t_max 0.681

loop_
_space_group_symop_operation_xyz
'x, y, z'
'-x, -y, -z'

loop_
_atom_site_label
_atom_site_type_symbol
_atom_site_fract_x
_atom_site_fract_y
_atom_site_fract_z
_atom_site_U_iso_or_equiv
_atom_site_adp_type
_atom_site_occupancy
_atom_site_site_symmetry_order
_atom_site_calc_flag
_atom_site_refinement_flags_posn
_atom_site_refinement_flags_adp
_atom_site_refinement_flags_occupancy
_atom_site_disorder_assembly
_atom_site_disorder_group
Mo1 Mo -0.44518(3) 1.29060(3) -0.20771(2) 0.01980(11) Uani 1 1 d . . . . .
Mo2 Mo -0.12191(3) 1.02752(3) -0.16571(2) 0.02070(11) Uani 1 1 d . . . . .
Mo3 Mo -0.11899(3) 1.13441(3) -0.02123(2) 0.01992(11) Uani 1 1 d . . . . .
Mo4 Mo -0.15761(3) 1.50407(3) -0.23809(2) 0.02070(11) Uani 1 1 d . . . . .
Mo5 Mo -0.45565(3) 1.38179(3) -0.10010(2) 0.02005(11) Uani 1 1 d . . . . .
Mo6 Mo 0.04522(3) 1.14868(3) -0.18281(2) 0.02066(11) Uani 1 1 d . . . . .
Mo7 Mo -0.25448(3) 1.09068(3) -0.24632(2) 0.02015(11) Uani 1 1 d . . . . .
Mo8 Mo -0.28058(3) 1.28570(3) -0.37328(2) 0.02002(11) Uani 1 1 d . . . . .
Mo9 Mo -0.29340(3) 1.31728(3) 0.01337(2) 0.02065(11) Uani 1 1 d . . . . .
Mo10 Mo -0.13518(3) 1.39462(3) -0.38808(2) 0.02061(11) Uani 1 1 d . . . . .
Mo11 Mo -0.29082(3) 1.50660(3) -0.11697(2) 0.02074(11) Uani 1 1 d . . . . .
Mo12 Mo 0.03268(3) 1.29962(3) -0.27651(2) 0.02114(11) Uani 1 1 d . . . . .
Zn1 Zn -0.34466(4) 1.12678(4) -0.04055(3) 0.02206(14) Uani 1 1 d . . . . .
Zn2 Zn -0.36464(4) 1.48577(4) -0.28249(3) 0.02120(14) Uani 1 1 d . . . . .
Zn3 Zn -0.05805(4) 1.34645(4) -0.07442(3) 0.02327(14) Uani 1 1 d . . . . .
Zn4 Zn -0.03532(4) 1.14089(4) -0.35723(3) 0.02215(14) Uani 1 1 d . . . . .
Zn5 Zn -0.47183(5) 1.74579(6) -0.40123(4) 0.0441(2) Uani 1 1 d . . . . .
P1 P -0.20791(9) 1.28250(9) -0.19113(7) 0.0165(3) Uani 1 1 d . . . . .
O1 O -0.2759(3) 1.4101(3) -0.3590(2) 0.0225(8) Uani 1 1 d . . . . .
O2 O -0.2969(3) 1.5216(3) -0.2230(2) 0.0225(8) Uani 1 1 d . . . . .
O3 O -0.1419(3) 1.2666(3) -0.37931(19) 0.0227(8) Uani 1 1 d . . . . .
O4 O -0.4193(3) 1.2478(3) -0.10525(19) 0.0219(8) Uani 1 1 d . . . . .
O5 O -0.2633(3) 1.0767(3) -0.1372(2) 0.0231(8) Uani 1 1 d . . . . .
O6 O -0.1159(3) 1.0785(3) -0.27190(19) 0.0210(8) Uani 1 1 d . . . . .
O7 O -0.1361(3) 1.1922(3) -0.15668(19) 0.0204(8) Uani 1 1 d . . . . .
O8 O -0.2648(3) 1.1860(3) -0.0072(2) 0.0225(8) Uani 1 1 d . . . . .
O9 O 0.0183(3) 1.0259(3) -0.1797(2) 0.0224(8) Uani 1 1 d D . . . .
H9 H 0.037(4) 0.988(3) -0.143(2) 0.027 Uiso 1 1 d D U . . .
O10 O -0.1491(3) 1.4524(3) -0.1323(2) 0.0224(8) Uani 1 1 d . . . . .
O11 O -0.2801(3) 1.3441(2) -0.12955(19) 0.0209(8) Uani 1 1 d . . . . .
O12 O 0.0132(3) 1.2778(3) -0.1656(2) 0.0232(8) Uani 1 1 d . . . . .
O13 O -0.4356(3) 1.4141(3) -0.2085(2) 0.0228(8) Uani 1 1 d . . . . .
O14 O -0.1240(3) 1.0368(3) -0.0590(2) 0.0236(8) Uani 1 1 d . . . . .
O15 O 0.0209(3) 1.1798(3) -0.28554(19) 0.0221(8) Uani 1 1 d . . . . .
O16 O -0.4182(3) 1.3441(3) 0.0022(2) 0.0242(8) Uani 1 1 d . . . . .
O17 O -0.1513(3) 1.2701(2) -0.0246(2) 0.0218(8) Uani 1 1 d . . . . .
O18 O -0.5756(3) 1.4202(3) -0.0708(2) 0.0301(9) Uani 1 1 d . . . . .
O19 O -0.4604(3) 1.5967(3) -0.3224(2) 0.0333(10) Uani 1 1 d . . . . .
O20 O -0.1069(3) 1.0936(3) 0.0692(2) 0.0290(9) Uani 1 1 d . . . . .
O21 O -0.1231(3) 1.4276(3) -0.4820(2) 0.0307(9) Uani 1 1 d . . . . .
O22 O -0.2518(3) 1.1597(3) -0.35234(19) 0.0229(8) Uani 1 1 d . . . . .
O23 O -0.3920(3) 1.1609(3) -0.2275(2) 0.0230(8) Uani 1 1 d D . . . .
O24 O -0.3005(3) 1.3023(3) 0.1070(2) 0.0319(9) Uani 1 1 d . . . . .
O25 O 0.0028(3) 1.1291(3) -0.0702(2) 0.0228(8) Uani 1 1 d . . . . .
O26 O -0.1500(3) 1.3415(3) -0.24462(19) 0.0215(8) Uani 1 1 d . . . . .
O27 O -0.2864(3) 1.4348(3) -0.0150(2) 0.0227(8) Uani 1 1 d . . . . .
O28 O -0.1550(3) 1.6124(3) -0.2441(2) 0.0298(9) Uani 1 1 d . . . . .
O29 O -0.1623(3) 1.4998(3) -0.3465(2) 0.0241(8) Uani 1 1 d . . . . .
O30 O -0.4330(3) 1.5077(3) -0.1000(2) 0.0246(8) Uani 1 1 d D . . . .
H30 H -0.469(4) 1.547(3) -0.070(3) 0.030 Uiso 1 1 d D U . . .
O31 O -0.2554(3) 0.9885(3) -0.2634(2) 0.0298(9) Uani 1 1 d . . . . .
O32 O -0.0224(3) 1.4332(3) -0.2669(2) 0.0231(8) Uani 1 1 d D . . . .
O33 O -0.4043(3) 1.3201(3) -0.3209(2) 0.0260(8) Uani 1 1 d . . . . .
O34 O -0.2669(3) 1.2538(3) -0.2333(2) 0.0214(8) Uani 1 1 d . . . . .
O35 O 0.1500(3) 1.2851(3) -0.3062(2) 0.0338(10) Uani 1 1 d . . . . .
O36 O -0.5638(3) 1.3127(3) -0.2018(2) 0.0317(9) Uani 1 1 d . . . . .
O37 O -0.0969(3) 0.9123(3) -0.1636(2) 0.0311(9) Uani 1 1 d . . . . .
O38 O -0.2900(3) 1.3066(3) -0.4646(2) 0.0300(9) Uani 1 1 d . . . . .
O39 O -0.3173(3) 1.6149(3) -0.0978(2) 0.0328(9) Uani 1 1 d . . . . .
O40 O 0.1654(3) 1.1012(3) -0.1933(2) 0.0333(10) Uani 1 1 d . . . . .
O41 O -0.0107(3) 1.3379(3) -0.3763(2) 0.0248(8) Uani 1 1 d . . . . .
O42 O -0.5907(3) 1.6977(3) -0.3548(3) 0.0484(13) Uani 1 1 d . . . . .
N1 N -0.3154(3) 0.9862(3) 0.0296(3) 0.0268(10) Uani 1 1 d . . . . .
N2 N -0.4827(3) 1.1255(3) 0.0219(3) 0.0262(10) Uani 1 1 d . . . . .
N3 N -0.4267(4) 1.6724(5) -0.4943(3) 0.0501(16) Uani 1 1 d . . . . .
N4 N -0.3244(4) 1.7192(4) -0.4219(3) 0.0390(13) Uani 1 1 d . . . . .
N5 N -0.5538(4) 1.8822(5) -0.4348(3) 0.0509(16) Uani 1 1 d . . . . .
N6 N -0.5083(4) 1.8089(4) -0.3011(3) 0.0474(15) Uani 1 1 d . . . . .
N7 N -0.0267(4) 1.3283(4) 0.0367(3) 0.0312(11) Uani 1 1 d . . . . .
N8 N 0.0567(3) 1.4035(3) -0.0897(3) 0.0287(11) Uani 1 1 d . . . . .
N9 N 0.0864(3) 1.0123(3) -0.3789(3) 0.0299(11) Uani 1 1 d . . . . .
N10 N -0.0014(3) 1.1401(3) -0.4797(3) 0.0262(10) Uani 1 1 d . . . . .
C1 C -0.2309(4) 0.9172(4) 0.0304(3) 0.0343(14) Uani 1 1 d . . . . .
H1A H -0.175782 0.926930 -0.000182 0.041 Uiso 1 1 calc R U . . .
C2 C -0.2211(5) 0.8327(4) 0.0740(4) 0.0354(14) Uani 1 1 d . . . . .
H2A H -0.160705 0.786802 0.072948 0.043 Uiso 1 1 calc R U . . .
C3 C -0.3018(5) 0.8171(5) 0.1193(4) 0.0428(16) Uani 1 1 d . . . . .
H3A H -0.297179 0.760386 0.149101 0.051 Uiso 1 1 calc R U . . .
C4 C -0.3897(5) 0.8871(4) 0.1195(4) 0.0384(15) Uani 1 1 d . . . . .
H4A H -0.445372 0.878901 0.150303 0.046 Uiso 1 1 calc R U . . .
C5 C -0.3941(4) 0.9711(4) 0.0724(3) 0.0278(12) Uani 1 1 d . . . . .
C6 C -0.4875(4) 1.0484(4) 0.0697(3) 0.0278(12) Uani 1 1 d . . . . .
C7 C -0.5759(5) 1.0425(5) 0.1131(4) 0.0375(15) Uani 1 1 d . . . . .
H7A H -0.577753 0.989130 0.145889 0.045 Uiso 1 1 calc R U . . .
C8 C -0.6605(4) 1.1172(5) 0.1065(4) 0.0384(15) Uani 1 1 d . . . . .
H8A H -0.719808 1.114509 0.134379 0.046 Uiso 1 1 calc R U . . .
C9 C -0.6542(4) 1.1943(4) 0.0582(4) 0.0353(14) Uani 1 1 d . . . . .
H9A H -0.709776 1.245124 0.052842 0.042 Uiso 1 1 calc R U . . .
C10 C -0.5661(4) 1.1974(4) 0.0174(4) 0.0347(14) Uani 1 1 d . . . . .
H10A H -0.563714 1.251144 -0.014693 0.042 Uiso 1 1 calc R U . . .
C45 C 0.1182(4) 0.9944(4) -0.4508(3) 0.0284(12) Uani 1 1 d . . . . .
C46 C 0.0705(4) 1.0651(4) -0.5071(3) 0.0275(12) Uani 1 1 d . . . . .
C47 C 0.0987(5) 1.0574(5) -0.5832(3) 0.0364(14) Uani 1 1 d . . . . .
H47A H 0.149308 1.005723 -0.600792 0.044 Uiso 1 1 calc R U . . .
C48 C 0.0504(5) 1.1278(5) -0.6330(3) 0.0374(15) Uani 1 1 d . . . . .
H48A H 0.067369 1.123186 -0.684167 0.045 Uiso 1 1 calc R U . . .
C49 C -0.0217(4) 1.2031(5) -0.6058(3) 0.0342(14) Uani 1 1 d . . . . .
H49A H -0.054326 1.251277 -0.638237 0.041 Uiso 1 1 calc R U . . .
C50 C -0.0464(4) 1.2078(4) -0.5288(3) 0.0333(14) Uani 1 1 d . . . . .
H50A H -0.096116 1.259789 -0.510623 0.040 Uiso 1 1 calc R U . . .
C1A C -0.5518(4) 1.6254(4) -0.3161(4) 0.0356(14) Uani 1 1 d . . . . .
C2A C -0.6124(5) 1.5741(5) -0.2608(4) 0.0478(17) Uani 1 1 d . . . . .
H2AA H -0.571307 1.519839 -0.235510 0.072 Uiso 1 1 calc R U . . .
H2AB H -0.656488 1.614507 -0.224657 0.072 Uiso 1 1 calc R U . . .
H2AC H -0.648065 1.555362 -0.286831 0.072 Uiso 1 1 calc R U . . .
C28 C -0.6215(7) 1.8695(7) -0.1681(5) 0.066(2) Uani 1 1 d . . . . .
H28A H -0.662248 1.888158 -0.123176 0.079 Uiso 1 1 calc R U . . .
C29 C -0.5428(7) 1.7915(7) -0.1679(4) 0.064(2) Uani 1 1 d . . . . .
H29A H -0.526672 1.757863 -0.122948 0.077 Uiso 1 1 calc R U . . .
C30 C -0.4877(6) 1.7629(5) -0.2346(4) 0.0475(17) Uani 1 1 d . . . . .
H30A H -0.433465 1.709408 -0.234213 0.057 Uiso 1 1 calc R U . . .
C31 C 0.0999(5) 1.4361(5) -0.1566(4) 0.0366(14) Uani 1 1 d . . . . .
H31A H 0.076728 1.438514 -0.198956 0.044 Uiso 1 1 calc R U . . .
C32 C 0.1770(5) 1.4663(5) -0.1652(4) 0.0466(17) Uani 1 1 d . . . . .
H32A H 0.205361 1.487689 -0.212477 0.056 Uiso 1 1 calc R U . . .
C33 C 0.2112(5) 1.4643(5) -0.1032(4) 0.0474(17) Uani 1 1 d . . . . .
H33A H 0.262732 1.484869 -0.107598 0.057 Uiso 1 1 calc R U . . .
C34 C 0.1675(5) 1.4311(5) -0.0338(4) 0.0369(14) Uani 1 1 d . . . . .
H34A H 0.189288 1.429543 0.009070 0.044 Uiso 1 1 calc R U . . .
C35 C 0.0911(4) 1.4000(4) -0.0283(3) 0.0312(13) Uani 1 1 d . . . . .
C36 C 0.0417(4) 1.3605(4) 0.0434(3) 0.0312(13) Uani 1 1 d . . . . .
C37 C 0.0655(5) 1.3550(5) 0.1121(4) 0.0403(15) Uani 1 1 d . . . . .
H37A H 0.113476 1.377143 0.114917 0.048 Uiso 1 1 calc R U . . .
C38 C 0.0178(6) 1.3169(5) 0.1753(4) 0.0442(17) Uani 1 1 d . . . . .
H38A H 0.032401 1.313569 0.221619 0.053 Uiso 1 1 calc R U . . .
C39 C -0.0524(5) 1.2833(5) 0.1701(4) 0.0429(16) Uani 1 1 d . . . . .
H39A H -0.085077 1.256505 0.212584 0.052 Uiso 1 1 calc R U . . .
C40 C -0.0729(5) 1.2904(4) 0.1001(3) 0.0349(14) Uani 1 1 d . . . . .
H40A H -0.120396 1.268235 0.096533 0.042 Uiso 1 1 calc R U . . .
C41 C 0.1286(5) 0.9490(5) -0.3260(4) 0.0383(15) Uani 1 1 d . . . . .
H41A H 0.107717 0.961992 -0.276514 0.046 Uiso 1 1 calc R U . . .
C42 C 0.2006(5) 0.8667(5) -0.3413(4) 0.0374(15) Uani 1 1 d . . . . .
H42A H 0.228225 0.825215 -0.302946 0.045 Uiso 1 1 calc R U . . .
C43 C 0.2315(4) 0.8460(4) -0.4136(4) 0.0365(15) Uani 1 1 d . . . . .
H43A H 0.279846 0.789904 -0.425078 0.044 Uiso 1 1 calc R U . . .
C44 C 0.1898(4) 0.9097(5) -0.4698(4) 0.0363(15) Uani 1 1 d . . . . .
H44A H 0.209093 0.896573 -0.519193 0.044 Uiso 1 1 calc R U . . .
C11 C -0.4826(6) 1.6436(7) -0.5220(5) 0.073(3) Uani 1 1 d . . . . .
H11A H -0.548759 1.663732 -0.503451 0.087 Uiso 1 1 calc R U . . .
C12 C -0.4453(7) 1.5851(8) -0.5772(6) 0.081(3) Uani 1 1 d . . . . .
H12A H -0.484825 1.565747 -0.596415 0.097 Uiso 1 1 calc R U . . .
C13 C -0.3477(8) 1.5567(10) -0.6025(7) 0.114(5) Uani 1 1 d . . . . .
H13A H -0.320180 1.517177 -0.639772 0.137 Uiso 1 1 calc R U . . .
C14 C -0.2896(7) 1.5850(8) -0.5745(6) 0.084(3) Uani 1 1 d . . . . .
H14A H -0.223425 1.566040 -0.592993 0.100 Uiso 1 1 calc R U . . .
C15 C -0.3304(5) 1.6419(5) -0.5184(4) 0.0443(17) Uani 1 1 d . . . . .
C16 C -0.2742(4) 1.6726(5) -0.4811(3) 0.0364(15) Uani 1 1 d . . . . .
C17 C -0.1755(5) 1.6522(5) -0.5039(4) 0.0449(17) Uani 1 1 d . . . . .
H17A H -0.141778 1.620255 -0.545292 0.054 Uiso 1 1 calc R U . . .
C18 C -0.1281(5) 1.6807(6) -0.4635(4) 0.053(2) Uani 1 1 d . . . . .
H18A H -0.061868 1.667991 -0.478088 0.064 Uiso 1 1 calc R U . . .
C19 C -0.1779(5) 1.7272(6) -0.4024(4) 0.0514(19) Uani 1 1 d . . . . .
H19A H -0.146674 1.745904 -0.374583 0.062 Uiso 1 1 calc R U . . .
C20 C -0.2777(5) 1.7455(5) -0.3833(4) 0.0453(17) Uani 1 1 d . . . . .
H20A H -0.312865 1.777226 -0.341991 0.054 Uiso 1 1 calc R U . . .
C21 C -0.5675(6) 1.9209(7) -0.5040(5) 0.069(3) Uani 1 1 d . . . . .
H21A H -0.535319 1.885333 -0.543585 0.082 Uiso 1 1 calc R U . . .
C22 C -0.6267(8) 2.0104(9) -0.5189(7) 0.087(4) Uani 1 1 d . . . . .
H22A H -0.633299 2.035622 -0.567883 0.104 Uiso 1 1 calc R U . . .
C23 C -0.6754(8) 2.0617(9) -0.4615(8) 0.100(5) Uani 1 1 d . . . . .
H23A H -0.718662 2.121520 -0.470507 0.120 Uiso 1 1 calc R U . . .
C24 C -0.6612(6) 2.0253(6) -0.3895(7) 0.078(3) Uani 1 1 d . . . . .
H24A H -0.692280 2.061129 -0.349927 0.093 Uiso 1 1 calc R U . . .
C25 C -0.6002(5) 1.9353(5) -0.3775(5) 0.0495(19) Uani 1 1 d . . . . .
C26 C -0.5827(5) 1.8887(5) -0.3022(4) 0.0443(17) Uani 1 1 d . . . . .
C27 C -0.6408(6) 1.9212(6) -0.2357(5) 0.057(2) Uani 1 1 d . . . . .
H27A H -0.692096 1.977236 -0.236599 0.068 Uiso 1 1 calc R U . . .
O1W O 0.0753(5) 1.5603(4) -0.3492(3) 0.0742(18) Uani 1 1 d D . . . .
H1WA H 0.014101 1.562056 -0.339072 0.111 Uiso 1 1 d DR U . . .
H1WB H 0.095460 1.499403 -0.329835 0.111 Uiso 1 1 d DR U . . .
O2W O -0.4987(10) 1.1341(11) -0.3224(7) 0.218(6) Uani 1 1 d D U . . .
H2WA H -0.457934 1.093833 -0.293076 0.327 Uiso 1 1 d DR U . . .
H2WB H -0.496172 1.184167 -0.307229 0.327 Uiso 1 1 d DR U . . .

loop_
_atom_site_aniso_label
_atom_site_aniso_U_11
_atom_site_aniso_U_22
_atom_site_aniso_U_33
_atom_site_aniso_U_23
_atom_site_aniso_U_13
_atom_site_aniso_U_12
Mo1 0.0174(2) 0.0219(2) 0.0203(2) -0.00142(18) -0.00241(17) -0.00815(18)
Mo2 0.0205(2) 0.0206(2) 0.0193(2) -0.00122(18) -0.00233(17) -0.00677(18)
Mo3 0.0207(2) 0.0202(2) 0.0173(2) 0.00021(17) -0.00436(17) -0.00598(18)
Mo4 0.0217(2) 0.0217(2) 0.0210(2) 0.00047(18) -0.00566(17) -0.01050(19)
Mo5 0.0178(2) 0.0218(2) 0.0198(2) -0.00192(18) -0.00228(17) -0.00700(18)
Mo6 0.0194(2) 0.0225(2) 0.0191(2) -0.00101(18) -0.00395(17) -0.00669(18)
Mo7 0.0200(2) 0.0213(2) 0.0195(2) -0.00232(18) -0.00158(17) -0.00886(18)
Mo8 0.0196(2) 0.0234(2) 0.0178(2) -0.00133(18) -0.00396(17) -0.00850(19)
Mo9 0.0207(2) 0.0223(2) 0.0178(2) -0.00186(18) -0.00294(17) -0.00677(19)
Mo10 0.0209(2) 0.0237(2) 0.0175(2) 0.00052(18) -0.00304(17) -0.00973(19)
Mo11 0.0213(2) 0.0206(2) 0.0213(2) -0.00192(18) -0.00528(17) -0.00770(18)
Mo12 0.0198(2) 0.0243(2) 0.0204(2) -0.00002(18) -0.00380(17) -0.01017(19)
Zn1 0.0213(3) 0.0233(3) 0.0208(3) -0.0005(2) -0.0008(2) -0.0099(3)
Zn2 0.0201(3) 0.0213(3) 0.0218(3) -0.0004(2) -0.0056(2) -0.0067(2)
Zn3 0.0228(3) 0.0266(3) 0.0231(3) -0.0018(3) -0.0078(2) -0.0098(3)
Zn4 0.0209(3) 0.0247(3) 0.0195(3) -0.0030(2) -0.0026(2) -0.0068(3)
Zn5 0.0274(4) 0.0605(5) 0.0363(4) -0.0091(4) -0.0006(3) -0.0078(4)
P1 0.0159(6) 0.0167(6) 0.0173(6) -0.0015(5) -0.0029(5) -0.0065(5)
O1 0.0194(18) 0.025(2) 0.0217(18) -0.0032(15) -0.0029(14) -0.0059(15)
O2 0.0221(19) 0.024(2) 0.0209(18) -0.0016(15) -0.0050(15) -0.0077(15)
O3 0.0198(18) 0.025(2) 0.0188(18) -0.0018(15) 0.0006(14) -0.0061(15)
O4 0.0214(18) 0.0235(19) 0.0184(17) 0.0004(15) -0.0009(14) -0.0083(15)
O5 0.0247(19) 0.025(2) 0.0190(18) -0.0019(15) -0.0020(15) -0.0098(16)
O6 0.0204(18) 0.0238(19) 0.0182(17) 0.0007(15) -0.0018(14) -0.0098(15)
O7 0.0204(18) 0.0222(19) 0.0176(17) 0.0001(14) -0.0024(14) -0.0084(15)
O8 0.0202(18) 0.023(2) 0.0246(19) -0.0021(15) -0.0046(15) -0.0086(15)
O9 0.0222(19) 0.021(2) 0.0201(18) 0.0002(15) -0.0046(15) -0.0038(15)
O10 0.0231(19) 0.024(2) 0.0203(18) 0.0008(15) -0.0054(15) -0.0090(16)
O11 0.0218(18) 0.0210(19) 0.0197(18) -0.0018(15) -0.0035(14) -0.0078(15)
O12 0.0247(19) 0.028(2) 0.0212(18) -0.0034(15) -0.0042(15) -0.0132(16)
O13 0.0218(19) 0.026(2) 0.0199(18) 0.0019(15) -0.0062(14) -0.0084(16)
O14 0.028(2) 0.022(2) 0.0195(18) -0.0018(15) -0.0023(15) -0.0092(16)
O15 0.0224(19) 0.025(2) 0.0175(17) -0.0002(15) -0.0046(14) -0.0072(16)
O16 0.0225(19) 0.030(2) 0.0199(18) -0.0010(16) -0.0042(15) -0.0095(16)
O17 0.0236(19) 0.0189(19) 0.0233(18) -0.0016(15) -0.0033(15) -0.0089(15)
O18 0.023(2) 0.034(2) 0.030(2) -0.0060(17) -0.0012(16) -0.0065(17)
O19 0.026(2) 0.032(2) 0.038(2) 0.0061(18) -0.0096(17) -0.0072(18)
O20 0.030(2) 0.029(2) 0.023(2) 0.0000(16) -0.0071(16) -0.0061(17)
O21 0.033(2) 0.037(2) 0.0221(19) 0.0003(17) -0.0041(16) -0.0143(19)
O22 0.027(2) 0.024(2) 0.0195(18) -0.0051(15) -0.0041(15) -0.0103(16)
O23 0.0199(18) 0.024(2) 0.0278(19) -0.0057(16) -0.0018(15) -0.0109(16)
O24 0.035(2) 0.038(2) 0.022(2) -0.0058(17) -0.0032(17) -0.0119(19)
O25 0.0210(18) 0.025(2) 0.0224(18) -0.0008(15) -0.0081(14) -0.0057(15)
O26 0.0220(18) 0.0234(19) 0.0193(18) 0.0008(15) -0.0046(14) -0.0093(16)
O27 0.0253(19) 0.0223(19) 0.0222(18) -0.0037(15) -0.0039(15) -0.0100(16)
O28 0.036(2) 0.025(2) 0.034(2) 0.0000(17) -0.0103(17) -0.0162(18)
O29 0.031(2) 0.022(2) 0.0198(18) 0.0020(15) -0.0055(15) -0.0118(16)
O30 0.0170(18) 0.024(2) 0.030(2) -0.0060(16) -0.0006(15) -0.0048(15)
O31 0.033(2) 0.030(2) 0.030(2) -0.0066(17) -0.0046(17) -0.0148(18)
O32 0.0221(19) 0.0226(19) 0.0277(19) 0.0006(15) -0.0045(15) -0.0131(16)
O33 0.0224(19) 0.030(2) 0.0240(19) -0.0016(16) -0.0042(15) -0.0080(16)
O34 0.0201(18) 0.025(2) 0.0215(18) -0.0018(15) -0.0052(14) -0.0106(15)
O35 0.026(2) 0.042(3) 0.034(2) 0.0006(19) -0.0034(17) -0.0161(19)
O36 0.023(2) 0.035(2) 0.036(2) -0.0010(18) -0.0062(17) -0.0099(18)
O37 0.033(2) 0.024(2) 0.033(2) -0.0024(17) -0.0063(17) -0.0075(17)
O38 0.030(2) 0.039(2) 0.0228(19) -0.0026(17) -0.0046(16) -0.0151(18)
O39 0.040(2) 0.029(2) 0.031(2) -0.0059(18) -0.0072(18) -0.0110(19)
O40 0.023(2) 0.038(2) 0.036(2) -0.0054(19) -0.0075(17) -0.0051(18)
O41 0.0217(19) 0.031(2) 0.0227(18) -0.0018(16) -0.0015(15) -0.0123(16)
O42 0.035(3) 0.047(3) 0.044(3) 0.010(2) -0.013(2) 0.003(2)
N1 0.028(2) 0.028(3) 0.026(2) 0.000(2) -0.0037(19) -0.014(2)
N2 0.028(2) 0.025(2) 0.026(2) 0.0020(19) -0.0017(19) -0.015(2)
N3 0.030(3) 0.080(5) 0.036(3) -0.002(3) -0.009(2) -0.014(3)
N4 0.030(3) 0.048(3) 0.036(3) 0.000(3) -0.006(2) -0.014(2)
N5 0.033(3) 0.069(4) 0.046(3) 0.020(3) -0.010(3) -0.025(3)
N6 0.042(3) 0.048(4) 0.040(3) -0.005(3) 0.002(3) -0.008(3)
N7 0.030(3) 0.035(3) 0.033(3) 0.000(2) -0.013(2) -0.015(2)
N8 0.029(3) 0.030(3) 0.030(3) -0.002(2) -0.015(2) -0.009(2)
N9 0.025(2) 0.031(3) 0.032(3) -0.007(2) -0.001(2) -0.009(2)
N10 0.024(2) 0.028(3) 0.028(2) -0.008(2) -0.0009(19) -0.011(2)
C1 0.030(3) 0.034(3) 0.038(3) 0.001(3) -0.005(3) -0.013(3)
C2 0.034(3) 0.029(3) 0.047(4) 0.001(3) -0.013(3) -0.013(3)
C3 0.050(4) 0.031(4) 0.049(4) 0.012(3) -0.015(3) -0.021(3)
C4 0.042(4) 0.029(3) 0.040(3) 0.008(3) -0.006(3) -0.014(3)
C5 0.029(3) 0.034(3) 0.021(3) -0.001(2) -0.002(2) -0.015(3)
C6 0.034(3) 0.032(3) 0.024(3) 0.000(2) -0.005(2) -0.021(3)
C7 0.034(3) 0.037(4) 0.037(3) 0.008(3) -0.001(3) -0.018(3)
C8 0.027(3) 0.038(4) 0.048(4) -0.003(3) 0.004(3) -0.016(3)
C9 0.026(3) 0.033(3) 0.041(3) -0.004(3) -0.001(3) -0.006(3)
C10 0.031(3) 0.026(3) 0.045(4) 0.005(3) -0.002(3) -0.015(3)
C45 0.026(3) 0.034(3) 0.025(3) -0.008(2) -0.001(2) -0.011(2)
C46 0.025(3) 0.027(3) 0.032(3) -0.011(2) -0.003(2) -0.009(2)
C47 0.039(3) 0.039(4) 0.027(3) -0.010(3) 0.003(3) -0.012(3)
C48 0.049(4) 0.042(4) 0.024(3) -0.007(3) -0.001(3) -0.021(3)
C49 0.035(3) 0.043(4) 0.025(3) 0.004(3) -0.008(2) -0.016(3)
C50 0.030(3) 0.036(3) 0.032(3) -0.010(3) -0.003(2) -0.008(3)
C1A 0.033(3) 0.032(3) 0.036(3) -0.006(3) -0.012(3) 0.000(3)
C2A 0.034(4) 0.050(4) 0.057(4) 0.004(4) -0.010(3) -0.017(3)
C28 0.077(6) 0.080(6) 0.050(5) -0.031(5) 0.014(4) -0.042(5)
C29 0.090(7) 0.090(7) 0.035(4) -0.014(4) -0.005(4) -0.058(6)
C30 0.060(5) 0.041(4) 0.044(4) -0.003(3) -0.006(3) -0.023(4)
C31 0.041(4) 0.042(4) 0.035(3) -0.004(3) -0.008(3) -0.023(3)
C32 0.044(4) 0.060(5) 0.044(4) 0.001(3) -0.013(3) -0.028(4)
C33 0.035(4) 0.058(5) 0.057(4) -0.004(4) -0.015(3) -0.023(3)
C34 0.038(3) 0.042(4) 0.041(4) -0.002(3) -0.021(3) -0.018(3)
C35 0.030(3) 0.025(3) 0.043(3) -0.006(3) -0.017(3) -0.006(2)
C36 0.034(3) 0.028(3) 0.035(3) -0.006(3) -0.012(3) -0.009(3)
C37 0.049(4) 0.048(4) 0.036(3) -0.009(3) -0.015(3) -0.025(3)
C38 0.064(5) 0.040(4) 0.035(4) 0.001(3) -0.023(3) -0.019(3)
C39 0.058(4) 0.039(4) 0.037(4) 0.004(3) -0.018(3) -0.020(3)
C40 0.044(4) 0.034(3) 0.035(3) 0.000(3) -0.012(3) -0.021(3)
C41 0.037(3) 0.042(4) 0.029(3) -0.004(3) -0.006(3) -0.006(3)
C42 0.033(3) 0.039(4) 0.038(3) -0.005(3) -0.014(3) -0.004(3)
C43 0.030(3) 0.030(3) 0.044(4) -0.010(3) -0.009(3) 0.002(3)
C44 0.025(3) 0.047(4) 0.033(3) -0.019(3) -0.002(2) -0.004(3)
C11 0.043(5) 0.116(8) 0.054(5) -0.016(5) -0.023(4) -0.010(5)
C12 0.071(6) 0.101(8) 0.081(7) -0.033(6) -0.045(5) -0.008(6)
C13 0.077(8) 0.155(12) 0.118(10) -0.096(9) -0.037(7) 0.005(8)
C14 0.051(5) 0.125(9) 0.074(6) -0.052(6) -0.006(5) -0.012(6)
C15 0.035(4) 0.053(4) 0.035(3) -0.002(3) -0.007(3) -0.004(3)
C16 0.028(3) 0.040(4) 0.031(3) 0.008(3) -0.004(2) -0.008(3)
C17 0.030(3) 0.056(4) 0.040(4) -0.003(3) 0.002(3) -0.012(3)
C18 0.030(4) 0.064(5) 0.055(5) 0.009(4) 0.004(3) -0.021(3)
C19 0.043(4) 0.063(5) 0.051(4) 0.013(4) -0.012(3) -0.029(4)
C20 0.041(4) 0.061(5) 0.037(4) -0.002(3) -0.005(3) -0.025(3)
C21 0.057(5) 0.103(8) 0.048(5) 0.027(5) -0.019(4) -0.043(5)
C22 0.067(7) 0.101(9) 0.088(8) 0.057(7) -0.033(6) -0.048(6)
C23 0.065(7) 0.084(8) 0.138(11) 0.066(8) -0.041(7) -0.039(6)
C24 0.048(5) 0.048(5) 0.121(9) 0.010(5) -0.002(5) -0.017(4)
C25 0.031(4) 0.040(4) 0.071(5) 0.007(4) 0.000(3) -0.018(3)
C26 0.034(4) 0.037(4) 0.055(4) -0.002(3) 0.000(3) -0.013(3)
C27 0.049(4) 0.049(5) 0.070(5) -0.026(4) 0.011(4) -0.020(4)
O1W 0.070(4) 0.070(4) 0.072(4) 0.003(3) 0.007(3) -0.032(3)
O2W 0.248(13) 0.328(15) 0.159(10) -0.076(10) -0.061(9) -0.151(11)

loop_
_atom_type_symbol
_atom_type_description
_atom_type_scat_dispersion_real
_atom_type_scat_dispersion_imag
_atom_type_scat_source
C C 0.0033 0.0016 'International Tables Vol C Tables 4.2.6.8 and 6.1.1.4'
H H 0.0000 0.0000 'International Tables Vol C Tables 4.2.6.8 and 6.1.1.4'
N N 0.0061 0.0033 'International Tables Vol C Tables 4.2.6.8 and 6.1.1.4'
O O 0.0106 0.0060 'International Tables Vol C Tables 4.2.6.8 and 6.1.1.4'
P P 0.1023 0.0942 'International Tables Vol C Tables 4.2.6.8 and 6.1.1.4'
Zn Zn 0.2839 1.4301 'International Tables Vol C Tables 4.2.6.8 and 6.1.1.4'
Mo Mo -1.6832 0.6857 'International Tables Vol C Tables 4.2.6.8 and 6.1.1.4'

loop_
_geom_angle_atom_site_label_1
_geom_angle_atom_site_label_2
_geom_angle_atom_site_label_3
_geom_angle
_geom_angle_site_symmetry_1
_geom_angle_site_symmetry_3
_geom_angle_publ_flag
O36 Mo1 O23 100.96(18) . . ?
O36 Mo1 O13 104.25(18) . . ?
O23 Mo1 O13 153.11(15) . . ?
O36 Mo1 O4 107.18(18) . . ?
O23 Mo1 O4 88.51(15) . . ?
O13 Mo1 O4 92.86(15) . . ?
O36 Mo1 O33 99.64(18) . . ?
O23 Mo1 O33 84.89(16) . . ?
O13 Mo1 O33 81.83(15) . . ?
O4 Mo1 O33 153.14(15) . . ?
O36 Mo1 O34 172.64(16) . . ?
O23 Mo1 O34 75.52(14) . . ?
O13 Mo1 O34 78.35(14) . . ?
O4 Mo1 O34 79.38(13) . . ?
O33 Mo1 O34 73.76(13) . . ?
O36 Mo1 Mo5 99.49(14) . . ?
O23 Mo1 Mo5 135.98(11) . . ?
O13 Mo1 Mo5 47.76(10) . . ?
O4 Mo1 Mo5 48.13(11) . . ?
O33 Mo1 Mo5 129.08(12) . . ?
O34 Mo1 Mo5 87.37(8) . . ?
O37 Mo2 O6 105.45(18) . . ?
O37 Mo2 O5 103.78(18) . . ?
O6 Mo2 O5 95.47(15) . . ?
O37 Mo2 O14 101.49(17) . . ?
O6 Mo2 O14 152.04(15) . . ?
O5 Mo2 O14 85.16(15) . . ?
O37 Mo2 O9 97.91(18) . . ?
O6 Mo2 O9 87.14(15) . . ?
O5 Mo2 O9 156.56(15) . . ?
O14 Mo2 O9 81.87(15) . . ?
O37 Mo2 Mo7 99.54(14) . . ?
O6 Mo2 Mo7 49.20(11) . . ?
O5 Mo2 Mo7 48.71(11) . . ?
O14 Mo2 Mo7 132.72(11) . . ?
O9 Mo2 Mo7 135.91(10) . . ?
O20 Mo3 O25 103.67(18) . . ?
O20 Mo3 O14 105.03(18) . . ?
O25 Mo3 O14 97.58(17) . . ?
O20 Mo3 O17 103.18(17) . . ?
O25 Mo3 O17 87.91(16) . . ?
O14 Mo3 O17 149.02(16) . . ?
O20 Mo3 O8 100.08(17) . . ?
O25 Mo3 O8 153.66(16) . . ?
O14 Mo3 O8 87.01(16) . . ?
O17 Mo3 O8 75.64(15) . . ?
O20 Mo3 Mo9 96.68(13) . . ?
O25 Mo3 Mo9 125.59(12) . . ?
O14 Mo3 Mo9 124.95(12) . . ?
O17 Mo3 Mo9 38.05(11) . . ?
O8 Mo3 Mo9 39.06(10) . . ?
O28 Mo4 O32 101.80(18) . . ?
O28 Mo4 O10 103.81(18) . . ?
O32 Mo4 O10 88.58(15) . . ?
O28 Mo4 O2 104.26(18) . . ?
O32 Mo4 O2 152.30(15) . . ?
O10 Mo4 O2 94.17(15) . . ?
O28 Mo4 O29 100.64(17) . . ?
O32 Mo4 O29 84.32(15) . . ?
O10 Mo4 O29 155.46(15) . . ?
O2 Mo4 O29 81.82(15) . . ?
O28 Mo4 O26 173.22(16) . . ?
O32 Mo4 O26 74.11(14) . . ?
O10 Mo4 O26 81.68(14) . . ?
O2 Mo4 O26 79.02(14) . . ?
O29 Mo4 O26 73.78(13) . . ?
O28 Mo4 Mo11 99.01(14) . . ?
O32 Mo4 Mo11 135.71(11) . . ?
O10 Mo4 Mo11 48.41(11) . . ?
O2 Mo4 Mo11 48.02(10) . . ?
O29 Mo4 Mo11 129.26(11) . . ?
O26 Mo4 Mo11 87.59(8) . . ?
O18 Mo5 O13 104.83(18) . . ?
O18 Mo5 O4 105.79(18) . . ?
O13 Mo5 O4 94.08(15) . . ?
O18 Mo5 O16 98.03(17) . . ?
O13 Mo5 O16 156.10(15) . . ?
O4 Mo5 O16 86.26(15) . . ?
O18 Mo5 O30 97.29(18) . . ?
O13 Mo5 O30 84.44(15) . . ?
O4 Mo5 O30 156.42(15) . . ?
O16 Mo5 O30 85.83(15) . . ?
O18 Mo5 O11 170.24(17) . . ?
O13 Mo5 O11 80.06(14) . . ?
O4 Mo5 O11 82.00(14) . . ?
O16 Mo5 O11 76.32(13) . . ?
O30 Mo5 O11 74.55(13) . . ?
O18 Mo5 Mo1 98.85(14) . . ?
O13 Mo5 Mo1 48.58(11) . . ?
O4 Mo5 Mo1 48.60(11) . . ?
O16 Mo5 Mo1 134.60(11) . . ?
O30 Mo5 Mo1 132.81(11) . . ?
O11 Mo5 Mo1 90.71(8) . . ?
O40 Mo6 O12 105.87(19) . . ?
O40 Mo6 O15 104.79(18) . . ?
O12 Mo6 O15 95.31(15) . . ?
O40 Mo6 O25 101.68(17) . . ?
O12 Mo6 O25 83.26(15) . . ?
O15 Mo6 O25 152.82(15) . . ?
O40 Mo6 O9 96.95(19) . . ?
O12 Mo6 O9 155.71(15) . . ?
O15 Mo6 O9 86.65(15) . . ?
O25 Mo6 O9 84.09(14) . . ?
O40 Mo6 Mo12 99.70(15) . . ?
O12 Mo6 Mo12 49.19(11) . . ?
O15 Mo6 Mo12 48.94(11) . . ?
O25 Mo6 Mo12 131.66(11) . . ?
O9 Mo6 Mo12 135.21(10) . . ?
O31 Mo7 O23 100.55(18) . . ?
O31 Mo7 O5 104.81(18) . . ?
O23 Mo7 O5 86.94(15) . . ?
O31 Mo7 O6 104.22(18) . . ?
O23 Mo7 O6 153.86(15) . . ?
O5 Mo7 O6 94.62(15) . . ?
O31 Mo7 O22 99.01(17) . . ?
O23 Mo7 O22 86.02(15) . . ?
O5 Mo7 O22 156.02(15) . . ?
O6 Mo7 O22 82.03(14) . . ?
O31 Mo7 Mo2 99.39(14) . . ?
O23 Mo7 Mo2 134.64(11) . . ?
O5 Mo7 Mo2 48.55(11) . . ?
O6 Mo7 Mo2 48.48(10) . . ?
O22 Mo7 Mo2 130.05(11) . . ?
O38 Mo8 O33 105.08(18) . . ?
O38 Mo8 O22 103.33(18) . . ?
O33 Mo8 O22 97.97(17) . . ?
O38 Mo8 O3 102.89(17) . . ?
O33 Mo8 O3 148.96(16) . . ?
O22 Mo8 O3 88.39(16) . . ?
O38 Mo8 O1 100.23(18) . . ?
O33 Mo8 O1 88.15(16) . . ?
O22 Mo8 O1 153.12(16) . . ?
O3 Mo8 O1 73.81(15) . . ?
O38 Mo8 Mo10 97.13(14) . . ?
O33 Mo8 Mo10 124.71(13) . . ?
O22 Mo8 Mo10 125.28(12) . . ?
O3 Mo8 Mo10 37.33(11) . . ?
O1 Mo8 Mo10 37.74(10) . . ?
O24 Mo9 O27 103.29(18) . . ?
O24 Mo9 O16 104.61(18) . . ?
O27 Mo9 O16 97.99(17) . . ?
O24 Mo9 O17 101.87(18) . . ?
O27 Mo9 O17 86.74(15) . . ?
O16 Mo9 O17 151.17(15) . . ?
O24 Mo9 O8 101.65(18) . . ?
O27 Mo9 O8 151.81(15) . . ?
O16 Mo9 O8 88.20(16) . . ?
O17 Mo9 O8 75.41(15) . . ?
O24 Mo9 Mo3 96.83(14) . . ?
O27 Mo9 Mo3 123.78(12) . . ?
O16 Mo9 Mo3 126.70(12) . . ?
O17 Mo9 Mo3 37.52(10) . . ?
O8 Mo9 Mo3 39.36(10) . . ?
O21 Mo10 O29 105.62(18) . . ?
O21 Mo10 O41 102.75(18) . . ?
O29 Mo10 O41 98.50(17) . . ?
O21 Mo10 O3 102.05(18) . . ?
O29 Mo10 O3 149.72(15) . . ?
O41 Mo10 O3 87.03(16) . . ?
O21 Mo10 O1 101.13(17) . . ?
O29 Mo10 O1 88.43(16) . . ?
O41 Mo10 O1 152.26(16) . . ?
O3 Mo10 O1 74.29(15) . . ?
O21 Mo10 Mo8 97.15(14) . . ?
O29 Mo10 Mo8 125.59(12) . . ?
O41 Mo10 Mo8 123.85(12) . . ?
O3 Mo10 Mo8 37.26(10) . . ?
O1 Mo10 Mo8 38.31(11) . . ?
O39 Mo11 O2 104.54(18) . . ?
O39 Mo11 O10 104.96(19) . . ?
O2 Mo11 O10 95.59(15) . . ?
O39 Mo11 O27 101.18(18) . . ?
O2 Mo11 O27 153.43(15) . . ?
O10 Mo11 O27 83.99(15) . . ?
O39 Mo11 O30 97.48(18) . . ?
O2 Mo11 O30 83.29(15) . . ?
O10 Mo11 O30 157.03(15) . . ?
O27 Mo11 O30 86.94(15) . . ?
O39 Mo11 Mo4 100.12(15) . . ?
O2 Mo11 Mo4 49.00(11) . . ?
O10 Mo11 Mo4 48.90(10) . . ?
O27 Mo11 Mo4 131.92(11) . . ?
O30 Mo11 Mo4 131.87(11) . . ?
O35 Mo12 O32 101.66(18) . . ?
O35 Mo12 O15 105.12(19) . . ?
O32 Mo12 O15 151.81(15) . . ?
O35 Mo12 O12 105.16(18) . . ?
O32 Mo12 O12 87.29(15) . . ?
O15 Mo12 O12 94.04(15) . . ?
O35 Mo12 O41 99.76(18) . . ?
O32 Mo12 O41 84.54(15) . . ?
O15 Mo12 O41 82.43(15) . . ?
O12 Mo12 O41 154.87(15) . . ?
O35 Mo12 Mo6 99.42(15) . . ?
O32 Mo12 Mo6 134.45(11) . . ?
O15 Mo12 Mo6 48.62(10) . . ?
O12 Mo12 Mo6 48.17(11) . . ?
O41 Mo12 Mo6 130.58(11) . . ?
O5 Zn1 O8 104.61(15) . . ?
O5 Zn1 O4 88.30(15) . . ?
O8 Zn1 O4 96.39(15) . . ?
O5 Zn1 N2 132.77(17) . . ?
O8 Zn1 N2 122.62(17) . . ?
O4 Zn1 N2 86.75(16) . . ?
O5 Zn1 N1 95.37(16) . . ?
O8 Zn1 N1 103.19(16) . . ?
O4 Zn1 N1 158.43(16) . . ?
N2 Zn1 N1 75.15(17) . . ?
O1 Zn2 O13 110.69(16) . . ?
O1 Zn2 O19 113.21(17) . . ?
O13 Zn2 O19 106.96(17) . . ?
O1 Zn2 O2 111.86(16) . . ?
O13 Zn2 O2 103.57(16) . . ?
O19 Zn2 O2 110.01(17) . . ?
O12 Zn3 O10 93.61(15) . . ?
O12 Zn3 O17 99.24(15) . . ?
O10 Zn3 O17 98.15(15) . . ?
O12 Zn3 N8 89.66(17) . . ?
O10 Zn3 N8 99.32(17) . . ?
O17 Zn3 N8 159.82(16) . . ?
O12 Zn3 N7 132.12(18) . . ?
O10 Zn3 N7 133.04(17) . . ?
O17 Zn3 N7 85.92(17) . . ?
N8 Zn3 N7 74.78(18) . . ?
O15 Zn4 O6 93.33(15) . . ?
O15 Zn4 O3 99.09(15) . . ?
O6 Zn4 O3 99.17(14) . . ?
O15 Zn4 N9 95.37(17) . . ?
O6 Zn4 N9 95.37(17) . . ?
O3 Zn4 N9 158.79(16) . . ?
O15 Zn4 N10 133.36(16) . . ?
O6 Zn4 N10 132.33(16) . . ?
O3 Zn4 N10 84.40(16) . . ?
N9 Zn4 N10 74.39(18) . . ?
N4 Zn5 N5 115.1(2) . . ?
N4 Zn5 N3 79.3(2) . . ?
N5 Zn5 N3 107.1(3) . . ?
N4 Zn5 O42 148.9(2) . . ?
N5 Zn5 O42 96.0(2) . . ?
N3 Zn5 O42 93.9(2) . . ?
N4 Zn5 N6 97.5(2) . . ?
N5 Zn5 N6 78.4(3) . . ?
N3 Zn5 N6 174.3(2) . . ?
O42 Zn5 N6 86.4(2) . . ?
N4 Zn5 O19 93.24(18) . . ?
N5 Zn5 O19 149.70(18) . . ?
N3 Zn5 O19 87.6(2) . . ?
O42 Zn5 O19 55.94(15) . . ?
N6 Zn5 O19 87.9(2) . . ?
O26 P1 O34 111.4(2) . . ?
O26 P1 O7 108.8(2) . . ?
O34 P1 O7 108.6(2) . . ?
O26 P1 O11 107.7(2) . . ?
O34 P1 O11 108.4(2) . . ?
O7 P1 O11 112.0(2) . . ?
Zn2 O1 Mo10 123.30(19) . . ?
Zn2 O1 Mo8 123.42(19) . . ?
Mo10 O1 Mo8 103.95(16) . . ?
Mo11 O2 Zn2 136.4(2) . . ?
Mo11 O2 Mo4 82.99(14) . . ?
Zn2 O2 Mo4 129.67(19) . . ?
Mo8 O3 Mo10 105.42(16) . . ?
Mo8 O3 Zn4 126.37(19) . . ?
Mo10 O3 Zn4 126.94(19) . . ?
Mo5 O4 Mo1 83.27(14) . . ?
Mo5 O4 Zn1 133.19(19) . . ?
Mo1 O4 Zn1 140.49(19) . . ?
Mo2 O5 Mo7 82.73(13) . . ?
Mo2 O5 Zn1 128.11(19) . . ?
Mo7 O5 Zn1 144.4(2) . . ?
Mo2 O6 Mo7 82.32(13) . . ?
Mo2 O6 Zn4 140.3(2) . . ?
Mo7 O6 Zn4 133.22(19) . . ?
Mo9 O8 Mo3 101.58(16) . . ?
Mo9 O8 Zn1 131.59(19) . . ?
Mo3 O8 Zn1 124.13(18) . . ?
Mo2 O9 Mo6 120.42(17) . . ?
Mo2 O9 H9 102(4) . . ?
Mo6 O9 H9 110(4) . . ?
Mo11 O10 Mo4 82.69(14) . . ?
Mo11 O10 Zn3 132.85(19) . . ?
Mo4 O10 Zn3 138.48(19) . . ?
P1 O11 Mo5 125.8(2) . . ?
Mo6 O12 Mo12 82.64(14) . . ?
Mo6 O12 Zn3 132.29(19) . . ?
Mo12 O12 Zn3 140.4(2) . . ?
Mo5 O13 Zn2 135.9(2) . . ?
Mo5 O13 Mo1 83.65(14) . . ?
Zn2 O13 Mo1 131.45(19) . . ?
Mo3 O14 Mo2 127.86(19) . . ?
Mo6 O15 Mo12 82.44(14) . . ?
Mo6 O15 Zn4 141.5(2) . . ?
Mo12 O15 Zn4 132.97(19) . . ?
Mo9 O16 Mo5 121.97(18) . . ?
Mo3 O17 Mo9 104.43(17) . . ?
Mo3 O17 Zn3 126.04(18) . . ?
Mo9 O17 Zn3 128.81(18) . . ?
C1A O19 Zn2 135.4(4) . . ?
C1A O19 Zn5 84.1(4) . . ?
Zn2 O19 Zn5 140.4(2) . . ?
Mo8 O22 Mo7 123.56(18) . . ?
Mo1 O23 Mo7 123.48(18) . . ?
Mo3 O25 Mo6 124.77(19) . . ?
P1 O26 Mo4 129.1(2) . . ?
Mo9 O27 Mo11 126.40(19) . . ?
Mo10 O29 Mo4 125.31(19) . . ?
Mo11 O30 Mo5 118.70(17) . . ?
Mo11 O30 H30 109(4) . . ?
Mo5 O30 H30 122(4) . . ?
Mo4 O32 Mo12 126.29(18) . . ?
Mo8 O33 Mo1 125.2(2) . . ?
P1 O34 Mo1 127.7(2) . . ?
Mo10 O41 Mo12 125.10(19) . . ?
C1A O42 Zn5 100.3(4) . . ?
C5 N1 C1 117.9(5) . . ?
C5 N1 Zn1 114.1(4) . . ?
C1 N1 Zn1 127.9(4) . . ?
C6 N2 C10 117.6(5) . . ?
C6 N2 Zn1 118.1(4) . . ?
C10 N2 Zn1 124.2(4) . . ?
C11 N3 C15 120.1(7) . . ?
C11 N3 Zn5 125.4(5) . . ?
C15 N3 Zn5 113.7(5) . . ?
C20 N4 C16 119.1(6) . . ?
C20 N4 Zn5 126.2(5) . . ?
C16 N4 Zn5 114.7(4) . . ?
C21 N5 C25 118.1(8) . . ?
C21 N5 Zn5 127.8(7) . . ?
C25 N5 Zn5 114.0(5) . . ?
C26 N6 C30 118.9(6) . . ?
C26 N6 Zn5 112.0(5) . . ?
C30 N6 Zn5 124.8(5) . . ?
C36 N7 C40 117.5(5) . . ?
C36 N7 Zn3 117.4(4) . . ?
C40 N7 Zn3 125.0(4) . . ?
C31 N8 C35 118.1(5) . . ?
C31 N8 Zn3 124.3(4) . . ?
C35 N8 Zn3 117.4(4) . . ?
C41 N9 C45 118.3(5) . . ?
C41 N9 Zn4 125.1(4) . . ?
C45 N9 Zn4 116.6(4) . . ?
C50 N10 C46 117.8(5) . . ?
C50 N10 Zn4 125.3(4) . . ?
C46 N10 Zn4 116.9(4) . . ?
N1 C1 C2 123.4(6) . . ?
N1 C1 H1A 118.3 . . ?
C2 C1 H1A 118.3 . . ?
C1 C2 C3 119.0(6) . . ?
C1 C2 H2A 120.5 . . ?
C3 C2 H2A 120.5 . . ?
C2 C3 C4 118.7(6) . . ?
C2 C3 H3A 120.7 . . ?
C4 C3 H3A 120.7 . . ?
C3 C4 C5 119.0(6) . . ?
C3 C4 H4A 120.5 . . ?
C5 C4 H4A 120.5 . . ?
N1 C5 C4 122.0(6) . . ?
N1 C5 C6 116.9(5) . . ?
C4 C5 C6 121.2(5) . . ?
N2 C6 C7 121.4(6) . . ?
N2 C6 C5 115.7(5) . . ?
C7 C6 C5 122.9(5) . . ?
C8 C7 C6 119.6(6) . . ?
C8 C7 H7A 120.2 . . ?
C6 C7 H7A 120.2 . . ?
C9 C8 C7 118.2(6) . . ?
C9 C8 H8A 120.9 . . ?
C7 C8 H8A 120.9 . . ?
C8 C9 C10 120.3(6) . . ?
C8 C9 H9A 119.8 . . ?
C10 C9 H9A 119.8 . . ?
N2 C10 C9 122.9(6) . . ?
N2 C10 H10A 118.6 . . ?
C9 C10 H10A 118.6 . . ?
N9 C45 C44 121.0(6) . . ?
N9 C45 C46 116.8(5) . . ?
C44 C45 C46 122.1(5) . . ?
N10 C46 C47 122.0(6) . . ?
N10 C46 C45 115.2(5) . . ?
C47 C46 C45 122.8(5) . . ?
C46 C47 C48 119.3(6) . . ?
C46 C47 H47A 120.3 . . ?
C48 C47 H47A 120.3 . . ?
C49 C48 C47 119.0(6) . . ?
C49 C48 H48A 120.5 . . ?
C47 C48 H48A 120.5 . . ?
C48 C49 C50 119.3(6) . . ?
C48 C49 H49A 120.3 . . ?
C50 C49 H49A 120.3 . . ?
N10 C50 C49 122.6(6) . . ?
N10 C50 H50A 118.7 . . ?
C49 C50 H50A 118.7 . . ?
O42 C1A O19 119.0(6) . . ?
O42 C1A C2A 120.1(6) . . ?
O19 C1A C2A 120.9(6) . . ?
C1A C2A H2AA 109.5 . . ?
C1A C2A H2AB 109.5 . . ?
H2AA C2A H2AB 109.5 . . ?
C1A C2A H2AC 109.5 . . ?
H2AA C2A H2AC 109.5 . . ?
H2AB C2A H2AC 109.5 . . ?
C29 C28 C27 119.3(7) . . ?
C29 C28 H28A 120.3 . . ?
C27 C28 H28A 120.3 . . ?
C28 C29 C30 119.0(8) . . ?
C28 C29 H29A 120.5 . . ?
C30 C29 H29A 120.5 . . ?
N6 C30 C29 122.8(8) . . ?
N6 C30 H30A 118.6 . . ?
C29 C30 H30A 118.6 . . ?
N8 C31 C32 123.0(6) . . ?
N8 C31 H31A 118.5 . . ?
C32 C31 H31A 118.5 . . ?
C33 C32 C31 119.3(7) . . ?
C33 C32 H32A 120.4 . . ?
C31 C32 H32A 120.4 . . ?
C32 C33 C34 118.6(6) . . ?
C32 C33 H33A 120.7 . . ?
C34 C33 H33A 120.7 . . ?
C33 C34 C35 119.9(6) . . ?
C33 C34 H34A 120.1 . . ?
C35 C34 H34A 120.1 . . ?
N8 C35 C34 121.1(6) . . ?
N8 C35 C36 115.2(5) . . ?
C34 C35 C36 123.7(6) . . ?
N7 C36 C37 122.3(6) . . ?
N7 C36 C35 115.1(5) . . ?
C37 C36 C35 122.6(6) . . ?
C38 C37 C36 119.2(6) . . ?
C38 C37 H37A 120.4 . . ?
C36 C37 H37A 120.4 . . ?
C37 C38 C39 119.8(6) . . ?
C37 C38 H38A 120.1 . . ?
C39 C38 H38A 120.1 . . ?
C38 C39 C40 118.4(7) . . ?
C38 C39 H39A 120.8 . . ?
C40 C39 H39A 120.8 . . ?
N7 C40 C39 122.8(6) . . ?
N7 C40 H40A 118.6 . . ?
C39 C40 H40A 118.6 . . ?
N9 C41 C42 123.4(6) . . ?
N9 C41 H41A 118.3 . . ?
C42 C41 H41A 118.3 . . ?
C41 C42 C43 119.1(6) . . ?
C41 C42 H42A 120.4 . . ?
C43 C42 H42A 120.4 . . ?
C42 C43 C44 119.1(6) . . ?
C42 C43 H43A 120.4 . . ?
C44 C43 H43A 120.4 . . ?
C43 C44 C45 119.0(6) . . ?
C43 C44 H44A 120.5 . . ?
C45 C44 H44A 120.5 . . ?
N3 C11 C12 122.1(8) . . ?
N3 C11 H11A 118.9 . . ?
C12 C11 H11A 118.9 . . ?
C13 C12 C11 117.0(9) . . ?
C13 C12 H12A 121.5 . . ?
C11 C12 H12A 121.5 . . ?
C14 C13 C12 121.7(9) . . ?
C14 C13 H13A 119.2 . . ?
C12 C13 H13A 119.2 . . ?
C13 C14 C15 118.9(9) . . ?
C13 C14 H14A 120.5 . . ?
C15 C14 H14A 120.5 . . ?
N3 C15 C14 120.2(8) . . ?
N3 C15 C16 116.3(6) . . ?
C14 C15 C16 123.6(7) . . ?
N4 C16 C17 121.8(7) . . ?
N4 C16 C15 115.7(6) . . ?
C17 C16 C15 122.5(6) . . ?
C16 C17 C18 118.4(7) . . ?
C16 C17 H17A 120.8 . . ?
C18 C17 H17A 120.8 . . ?
C19 C18 C17 120.6(7) . . ?
C19 C18 H18A 119.7 . . ?
C17 C18 H18A 119.7 . . ?
C18 C19 C20 117.4(7) . . ?
C18 C19 H19A 121.3 . . ?
C20 C19 H19A 121.3 . . ?
N4 C20 C19 122.6(7) . . ?
N4 C20 H20A 118.7 . . ?
C19 C20 H20A 118.7 . . ?
N5 C21 C22 122.7(10) . . ?
N5 C21 H21A 118.7 . . ?
C22 C21 H21A 118.7 . . ?
C23 C22 C21 119.0(10) . . ?
C23 C22 H22A 120.5 . . ?
C21 C22 H22A 120.5 . . ?
C22 C23 C24 120.1(11) . . ?
C22 C23 H23A 120.0 . . ?
C24 C23 H23A 120.0 . . ?
C25 C24 C23 118.6(11) . . ?
C25 C24 H24A 120.7 . . ?
C23 C24 H24A 120.7 . . ?
N5 C25 C24 121.4(8) . . ?
N5 C25 C26 115.6(6) . . ?
C24 C25 C26 123.0(8) . . ?
N6 C26 C27 120.5(7) . . ?
N6 C26 C25 115.7(6) . . ?
C27 C26 C25 123.8(7) . . ?
C28 C27 C26 119.3(8) . . ?
C28 C27 H27A 120.3 . . ?
C26 C27 H27A 120.3 . . ?
H1WA O1W H1WB 91.4 . . ?
H2WA O2W H2WB 92.8 . . ?

loop_
_geom_bond_atom_site_label_1
_geom_bond_atom_site_label_2
_geom_bond_distance
_geom_bond_site_symmetry_2
_geom_bond_publ_flag
Mo1 O36 1.687(4) . ?
Mo1 O23 1.945(4) . ?
Mo1 O13 1.973(4) . ?
Mo1 O4 1.975(4) . ?
Mo1 O33 2.042(4) . ?
Mo1 O34 2.494(4) . ?
Mo1 Mo5 2.6144(10) . ?
Mo2 O37 1.679(4) . ?
Mo2 O6 1.964(4) . ?
Mo2 O5 1.965(4) . ?
Mo2 O14 2.007(4) . ?
Mo2 O9 2.075(4) . ?
Mo2 Mo7 2.6002(10) . ?
Mo3 O20 1.702(4) . ?
Mo3 O25 1.825(4) . ?
Mo3 O14 1.827(4) . ?
Mo3 O17 1.969(4) . ?
Mo3 O8 2.027(4) . ?
Mo3 Mo9 3.1318(11) . ?
Mo4 O28 1.678(4) . ?
Mo4 O32 1.933(4) . ?
Mo4 O10 1.986(4) . ?
Mo4 O2 1.987(4) . ?
Mo4 O29 2.048(4) . ?
Mo4 O26 2.510(4) . ?
Mo4 Mo11 2.6134(10) . ?
Mo5 O18 1.675(4) . ?
Mo5 O13 1.948(4) . ?
Mo5 O4 1.960(4) . ?
Mo5 O16 2.034(4) . ?
Mo5 O30 2.108(4) . ?
Mo5 O11 2.452(4) . ?
Mo6 O40 1.676(4) . ?
Mo6 O12 1.952(4) . ?
Mo6 O15 1.967(4) . ?
Mo6 O25 2.022(4) . ?
Mo6 O9 2.080(4) . ?
Mo6 Mo12 2.5985(10) . ?
Mo7 O31 1.685(4) . ?
Mo7 O23 1.946(4) . ?
Mo7 O5 1.970(4) . ?
Mo7 O6 1.986(4) . ?
Mo7 O22 2.042(4) . ?
Mo8 O38 1.694(4) . ?
Mo8 O33 1.820(4) . ?
Mo8 O22 1.821(4) . ?
Mo8 O3 1.997(4) . ?
Mo8 O1 2.031(4) . ?
Mo8 Mo10 3.1796(11) . ?
Mo9 O24 1.689(4) . ?
Mo9 O27 1.828(4) . ?
Mo9 O16 1.846(4) . ?
Mo9 O17 1.993(4) . ?
Mo9 O8 2.015(4) . ?
Mo10 O21 1.699(4) . ?
Mo10 O29 1.811(4) . ?
Mo10 O41 1.820(4) . ?
Mo10 O3 2.000(4) . ?
Mo10 O1 2.005(4) . ?
Mo11 O39 1.668(4) . ?
Mo11 O2 1.957(4) . ?
Mo11 O10 1.971(4) . ?
Mo11 O27 1.998(4) . ?
Mo11 O30 2.100(4) . ?
Mo12 O35 1.672(4) . ?
Mo12 O32 1.955(4) . ?
Mo12 O15 1.976(4) . ?
Mo12 O12 1.983(4) . ?
Mo12 O41 2.029(4) . ?
Zn1 O5 2.020(4) . ?
Zn1 O8 2.037(4) . ?
Zn1 O4 2.114(4) . ?
Zn1 N2 2.131(5) . ?
Zn1 N1 2.256(5) . ?
Zn2 O1 1.934(4) . ?
Zn2 O13 1.952(4) . ?
Zn2 O19 1.953(4) . ?
Zn2 O2 1.963(4) . ?
Zn3 O12 2.029(4) . ?
Zn3 O10 2.035(4) . ?
Zn3 O17 2.100(4) . ?
Zn3 N8 2.170(5) . ?
Zn3 N7 2.177(5) . ?
Zn4 O15 2.039(4) . ?
Zn4 O6 2.056(4) . ?
Zn4 O3 2.069(4) . ?
Zn4 N9 2.188(5) . ?
Zn4 N10 2.202(5) . ?
Zn5 N4 2.073(5) . ?
Zn5 N5 2.083(6) . ?
Zn5 N3 2.089(6) . ?
Zn5 O42 2.126(5) . ?
Zn5 N6 2.129(6) . ?
Zn5 O19 2.450(4) . ?
P1 O26 1.545(4) . ?
P1 O34 1.554(4) . ?
P1 O7 1.559(4) . ?
P1 O11 1.567(4) . ?
O9 H9 0.84(2) . ?
O19 C1A 1.277(7) . ?
O30 H30 0.84(2) . ?
O42 C1A 1.236(7) . ?
N1 C5 1.331(7) . ?
N1 C1 1.337(8) . ?
N2 C6 1.354(7) . ?
N2 C10 1.353(8) . ?
N3 C11 1.338(11) . ?
N3 C15 1.346(9) . ?
N4 C20 1.333(9) . ?
N4 C16 1.342(8) . ?
N5 C21 1.338(10) . ?
N5 C25 1.360(10) . ?
N6 C26 1.334(9) . ?
N6 C30 1.346(9) . ?
N7 C36 1.350(8) . ?
N7 C40 1.353(8) . ?
N8 C31 1.345(8) . ?
N8 C35 1.355(7) . ?
N9 C41 1.345(8) . ?
N9 C45 1.348(7) . ?
N10 C50 1.344(8) . ?
N10 C46 1.351(7) . ?
C1 C2 1.374(9) . ?
C1 H1A 0.9300 . ?
C2 C3 1.375(9) . ?
C2 H2A 0.9300 . ?
C3 C4 1.376(9) . ?
C3 H3A 0.9300 . ?
C4 C5 1.405(8) . ?
C4 H4A 0.9300 . ?
C5 C6 1.487(8) . ?
C6 C7 1.406(8) . ?
C7 C8 1.392(9) . ?
C7 H7A 0.9300 . ?
C8 C9 1.362(9) . ?
C8 H8A 0.9300 . ?
C9 C10 1.376(8) . ?
C9 H9A 0.9300 . ?
C10 H10A 0.9300 . ?
C45 C44 1.404(8) . ?
C45 C46 1.470(8) . ?
C46 C47 1.384(8) . ?
C47 C48 1.391(9) . ?
C47 H47A 0.9300 . ?
C48 C49 1.353(9) . ?
C48 H48A 0.9300 . ?
C49 C50 1.394(8) . ?
C49 H49A 0.9300 . ?
C50 H50A 0.9300 . ?
C1A C2A 1.508(9) . ?
C2A H2AA 0.9600 . ?
C2A H2AB 0.9600 . ?
C2A H2AC 0.9600 . ?
C28 C29 1.351(13) . ?
C28 C27 1.385(12) . ?
C28 H28A 0.9300 . ?
C29 C30 1.361(11) . ?
C29 H29A 0.9300 . ?
C30 H30A 0.9300 . ?
C31 C32 1.380(9) . ?
C31 H31A 0.9300 . ?
C32 C33 1.371(10) . ?
C32 H32A 0.9300 . ?
C33 C34 1.386(10) . ?
C33 H33A 0.9300 . ?
C34 C35 1.390(8) . ?
C34 H34A 0.9300 . ?
C35 C36 1.490(9) . ?
C36 C37 1.393(8) . ?
C37 C38 1.364(10) . ?
C37 H37A 0.9300 . ?
C38 C39 1.381(10) . ?
C38 H38A 0.9300 . ?
C39 C40 1.388(9) . ?
C39 H39A 0.9300 . ?
C40 H40A 0.9300 . ?
C41 C42 1.366(9) . ?
C41 H41A 0.9300 . ?
C42 C43 1.368(9) . ?
C42 H42A 0.9300 . ?
C43 C44 1.388(9) . ?
C43 H43A 0.9300 . ?
C44 H44A 0.9300 . ?
C11 C12 1.376(13) . ?
C11 H11A 0.9300 . ?
C12 C13 1.367(15) . ?
C12 H12A 0.9300 . ?
C13 C14 1.364(14) . ?
C13 H13A 0.9300 . ?
C14 C15 1.372(11) . ?
C14 H14A 0.9300 . ?
C15 C16 1.475(10) . ?
C16 C17 1.384(9) . ?
C17 C18 1.387(11) . ?
C17 H17A 0.9300 . ?
C18 C19 1.368(11) . ?
C18 H18A 0.9300 . ?
C19 C20 1.401(10) . ?
C19 H19A 0.9300 . ?
C20 H20A 0.9300 . ?
C21 C22 1.366(14) . ?
C21 H21A 0.9300 . ?
C22 C23 1.350(17) . ?
C22 H22A 0.9300 . ?
C23 C24 1.382(16) . ?
C23 H23A 0.9300 . ?
C24 C25 1.372(11) . ?
C24 H24A 0.9300 . ?
C25 C26 1.479(11) . ?
C26 C27 1.388(10) . ?
C27 H27A 0.9300 . ?
O1W H1WA 0.8935 . ?
O1W H1WB 0.9062 . ?
O2W H2WA 0.9054 . ?
O2W H2WB 0.8944 . ?
